data_2200385
loop_
_publ_author_name
'Pavkovic, Stephen F.'
'Zerkowski, Jonathan A.'
'Zeng, Qi'

_publ_section_title
;
 Cyclo(alanine-4-hydroxyproline)
;
_journal_issue 8
_journal_name_full 'Acta Crystallographica Section E'
_journal_page_first o798
_journal_page_last o799
_journal_paper_doi 10.1107/S1600536801012636
_journal_volume 57
_journal_year 2001
_chemical_formula_iupac 'C8 H12 N2 O3'
_chemical_formula_moiety 'C8 H12 N2 O3'
_chemical_formula_sum 'C8 H12 N2 O3'
_chemical_formula_weight 184.20
_chemical_name_common cyclo(analine-4-hydroxyproline)
_chemical_name_systematic
;
2-hydroxy-6-methyl-1,2,3,5,6,7,8,8a-octahydro-7-azaindolizine-5,8-dione
;
_space_group_IT_number 4
_symmetry_cell_setting monoclinic
_symmetry_space_group_name_Hall 'P 2yb'
_symmetry_space_group_name_H-M 'P 1 21 1'
_cell_angle_alpha 90.00
_cell_angle_beta 103.719(9)
_cell_angle_gamma 90.00
_cell_formula_units_Z 2
_cell_length_a 8.626(2)
_cell_length_b 9.924(3)
_cell_length_c 5.1790(10)
_cell_measurement_reflns_used 16
_cell_measurement_temperature 293(2)
_cell_measurement_theta_max 13
_cell_measurement_theta_min 11
_cell_volume 430.70(18)
_computing_cell_refinement 'Please provide'
_computing_data_collection 'Please provide'
_computing_data_reduction 'Please provide'
_computing_molecular_graphics 'ORTEP-3 (Farrugia, 1997)'
_computing_structure_refinement 'SHELXL97 (Sheldrick, 1997)'
_computing_structure_solution 'SHELXS97 (Sheldrick, 1997)'
_diffrn_ambient_temperature 21(2)
_diffrn_measured_fraction_theta_full .999
_diffrn_measured_fraction_theta_max .999
_diffrn_measurement_device_type 'MAKER? four-circle'
_diffrn_measurement_method \q/2\q
_diffrn_radiation_monochromator none
_diffrn_radiation_source 'fine-focus sealed tube'
_diffrn_radiation_type MoK\a
_diffrn_radiation_wavelength .71070
_diffrn_reflns_av_R_equivalents .0353
_diffrn_reflns_av_sigmaI/netI .0738
_diffrn_reflns_limit_h_max 11
_diffrn_reflns_limit_h_min -9
_diffrn_reflns_limit_k_max 13
_diffrn_reflns_limit_k_min -10
_diffrn_reflns_limit_l_max 4
_diffrn_reflns_limit_l_min -6
_diffrn_reflns_number 2100
_diffrn_reflns_theta_full 28.01
_diffrn_reflns_theta_max 28.01
_diffrn_reflns_theta_min 2.43
_diffrn_standards_decay_% <1
_diffrn_standards_interval_count 150
_diffrn_standards_number 3
_exptl_absorpt_coefficient_mu .110
_exptl_absorpt_correction_T_max .978
_exptl_absorpt_correction_T_min .952
_exptl_absorpt_correction_type none
_exptl_crystal_colour colorless
_exptl_crystal_density_diffrn 1.420
_exptl_crystal_density_method 'not measured'
_exptl_crystal_description prism
_exptl_crystal_F_000 196
_exptl_crystal_size_max .45
_exptl_crystal_size_mid .30
_exptl_crystal_size_min .20
_refine_diff_density_max .199
_refine_diff_density_min -.175
_refine_ls_extinction_coef .074(13)
_refine_ls_extinction_method SHELXL97
_refine_ls_goodness_of_fit_ref .989
_refine_ls_hydrogen_treatment constr
_refine_ls_matrix_type full
_refine_ls_number_parameters 120
_refine_ls_number_reflns 1099
_refine_ls_number_restraints 1
_refine_ls_restrained_S_all .989
_refine_ls_R_factor_all .0562
_refine_ls_R_factor_gt .0400
_refine_ls_shift/su_max <0.001
_refine_ls_shift/su_mean .000
_refine_ls_structure_factor_coef Fsqd
_refine_ls_weighting_details 'calc w = 1/[\s^2^(Fo^2^)+(0.0264P)^2^] where P = (Fo^2^+2Fc^2^)/3'
_refine_ls_weighting_scheme calc
_refine_ls_wR_factor_ref .0960
_reflns_number_gt 835
_reflns_number_total 1099
_reflns_threshold_expression I>2\s(I)
_cod_data_source_file bt6054.cif
_cod_data_source_block I
_cod_original_sg_symbol_H-M 'P 21'
_cod_database_code 2200385
_cod_database_fobs_code 2200385

loop_
_symmetry_equiv_pos_as_xyz
'x, y, z'
'-x, y+1/2, -z'

loop_
_atom_site_label
_atom_site_fract_x
_atom_site_fract_y
_atom_site_fract_z
_atom_site_U_iso_or_equiv
_atom_site_adp_type
_atom_site_calc_flag
_atom_site_refinement_flags
_atom_site_occupancy
_atom_site_disorder_assembly
_atom_site_disorder_group
_atom_site_type_symbol
C1 .2467(3) .6102(3) .3226(5) .0347(6) Uani d . 1 . . C
C2 -.0077(3) .4887(3) .2753(5) .0342(6) Uani d . 1 . . C
H2 -.0731 .5261 .1098 .041 Uiso calc R 1 . . H
C3 .0726(3) .3612(3) .2082(5) .0325(6) Uani d . 1 . . C
C4 .2801(3) .5138(3) .1155(5) .0325(6) Uani d . 1 . . C
H4 .2393 .5525 -.0617 .039 Uiso calc R 1 . . H
C5 .4557(4) .4786(3) .1508(6) .0408(7) Uani d . 1 . . C
H5A .5094 .4739 .3377 .049 Uiso calc R 1 . . H
H5B .5092 .5449 .0648 .049 Uiso calc R 1 . . H
C6 .4536(3) .3413(3) .0187(6) .0390(7) Uani d . 1 . . C
H6 .5517 .2911 .0942 .047 Uiso calc R 1 . . H
C7 .3088(4) .2714(3) .0811(7) .0444(7) Uani d . 1 . . C
H7A .2542 .2162 -.0674 .053 Uiso calc R 1 . . H
H7B .3406 .2149 .2375 .053 Uiso calc R 1 . . H
C8 -.1152(4) .4593(3) .4595(8) .0524(8) Uani d . 1 . . C
H8A -.1638 .5415 .4984 .079 Uiso calc R 1 . . H
H8B -.0534 .4209 .6216 .079 Uiso calc R 1 . . H
H8C -.1966 .3969 .3758 .079 Uiso calc R 1 . . H
N1 .1110(3) .5890(2) .3947(4) .0350(5) Uani d . 1 . . N
H1 .0918 .6379 .5206 .042 Uiso calc R 1 . . H
N2 .2062(3) .3816(2) .1281(4) .0342(5) Uani d . 1 . . N
O1 .3407(3) .7007(2) .4120(4) .0514(6) Uani d . 1 . . O
O2 .0168(2) .24882(19) .2236(4) .0466(6) Uani d . 1 . . O
O3 .4307(3) .3558(3) -.2594(4) .0625(7) Uani d . 1 . . O
H3 .4828 .2984 -.3154 .075 Uiso calc R 1 . . H

loop_
_atom_site_aniso_label
_atom_site_aniso_U_11
_atom_site_aniso_U_22
_atom_site_aniso_U_33
_atom_site_aniso_U_12
_atom_site_aniso_U_13
_atom_site_aniso_U_23
C1 .0388(15) .0284(13) .0396(15) .0003(11) .0148(11) .0010(11)
C2 .0323(14) .0318(14) .0383(14) .0023(11) .0076(11) -.0003(11)
C3 .0348(14) .0324(14) .0303(13) -.0034(11) .0076(10) -.0002(11)
C4 .0400(14) .0284(12) .0324(13) .0000(11) .0149(11) .0017(11)
C5 .0385(15) .0388(15) .0511(16) -.0005(12) .0225(13) .0014(13)
C6 .0381(15) .0413(16) .0395(15) .0094(12) .0130(12) .0044(12)
C7 .0502(16) .0330(15) .0531(19) .0011(13) .0188(14) -.0092(13)
C8 .0410(16) .0476(17) .077(2) -.0074(14) .0311(16) -.0152(17)
N1 .0391(13) .0283(12) .0417(13) -.0034(10) .0179(10) -.0077(9)
N2 .0375(12) .0265(11) .0412(13) -.0003(10) .0142(9) -.0061(10)
O1 .0528(13) .0426(12) .0674(16) -.0181(10) .0313(11) -.0189(11)
O2 .0511(12) .0339(11) .0607(15) -.0104(9) .0249(11) -.0040(9)
O3 .0801(17) .0728(17) .0421(12) .0356(13) .0295(11) .0071(11)

loop_
_atom_type_symbol
_atom_type_description
_atom_type_scat_dispersion_real
_atom_type_scat_dispersion_imag
_atom_type_scat_source
C C .0033 .0016 'International Tables Vol C Tables 4.2.6.8 and 6.1.1.4'
H H .0000 .0000 'International Tables Vol C Tables 4.2.6.8 and 6.1.1.4'
N N .0061 .0033 'International Tables Vol C Tables 4.2.6.8 and 6.1.1.4'
O O .0106 .0060 'International Tables Vol C Tables 4.2.6.8 and 6.1.1.4'

loop_
_geom_angle_atom_site_label_1
_geom_angle_atom_site_label_2
_geom_angle_atom_site_label_3
_geom_angle
_geom_angle_publ_flag
O1 C1 N1 124.0(2) no
O1 C1 C4 120.7(3) no
N1 C1 C4 115.3(2) no
N1 C2 C8 109.8(2) no
N1 C2 C3 110.7(2) no
C8 C2 C3 111.4(2) no
N1 C2 H2 108.3 no
C8 C2 H2 108.3 no
C3 C2 H2 108.3 no
O2 C3 N2 122.9(3) no
O2 C3 C2 122.3(2) no
N2 C3 C2 114.8(2) no
N2 C4 C1 112.1(2) no
N2 C4 C5 102.7(2) no
C1 C4 C5 114.2(2) no
N2 C4 H4 109.2 no
C1 C4 H4 109.2 no
C5 C4 H4 109.2 no
C4 C5 C6 104.2(2) no
C4 C5 H5A 110.9 no
C6 C5 H5A 110.9 no
C4 C5 H5B 110.9 no
C6 C5 H5B 110.9 no
H5A C5 H5B 108.9 no
O3 C6 C5 110.5(2) no
O3 C6 C7 109.7(2) no
C5 C6 C7 103.5(2) no
O3 C6 H6 110.9 no
C5 C6 H6 110.9 no
C7 C6 H6 110.9 no
N2 C7 C6 104.7(2) no
N2 C7 H7A 110.8 no
C6 C7 H7A 110.8 no
N2 C7 H7B 110.8 no
C6 C7 H7B 110.8 no
H7A C7 H7B 108.9 no
C2 C8 H8A 109.5 no
C2 C8 H8B 109.5 no
H8A C8 H8B 109.5 no
C2 C8 H8C 109.5 no
H8A C8 H8C 109.5 no
H8B C8 H8C 109.5 no
C1 N1 C2 124.5(2) no
C1 N1 H1 117.7 no
C2 N1 H1 117.7 no
C3 N2 C4 124.6(2) no
C3 N2 C7 122.7(2) no
C4 N2 C7 112.0(2) no
C6 O3 H3 109.5 no

loop_
_geom_bond_atom_site_label_1
_geom_bond_atom_site_label_2
_geom_bond_site_symmetry_2
_geom_bond_distance
_geom_bond_publ_flag
C1 O1 . 1.225(3) no
C1 N1 . 1.327(3) no
C1 C4 . 1.515(3) no
C2 N1 . 1.456(3) no
C2 C8 . 1.508(4) no
C2 C3 . 1.522(4) no
C2 H2 . .9800 no
C3 O2 . 1.225(3) no
C3 N2 . 1.330(3) no
C4 N2 . 1.467(3) no
C4 C5 . 1.523(4) no
C4 H4 . .9800 no
C5 C6 . 1.523(4) no
C5 H5A . .9700 no
C5 H5B . .9700 no
C6 O3 . 1.414(4) no
C6 C7 . 1.529(4) no
C6 H6 . .9800 no
C7 N2 . 1.463(4) no
C7 H7A . .9700 no
C7 H7B . .9700 no
C8 H8A . .9600 no
C8 H8B . .9600 no
C8 H8C . .9600 no
N1 H1 . .8600 no
O3 H3 . .8200 no

loop_
_geom_hbond_atom_site_label_D
_geom_hbond_atom_site_label_H
_geom_hbond_atom_site_label_A
_geom_hbond_site_symmetry_A
_geom_hbond_distance_DH
_geom_hbond_distance_HA
_geom_hbond_distance_DA
_geom_hbond_angle_DHA
_geom_hbond_publ_flag
N1 H1 O2 2_556 .86 2.10 2.945(3) 165.2 yes
O3 H3 O1 2_645 .82 1.97 2.761(3) 162.7 yes

loop_
_geom_torsion_atom_site_label_1
_geom_torsion_atom_site_label_2
_geom_torsion_atom_site_label_3
_geom_torsion_atom_site_label_4
_geom_torsion
_geom_torsion_publ_flag
N1 C2 C3 O2 145.8(3) no
C8 C2 C3 O2 23.3(4) no
N1 C2 C3 N2 -35.2(3) no
C8 C2 C3 N2 -157.7(2) no
O1 C1 C4 N2 151.9(3) no
N1 C1 C4 N2 -28.5(3) no
O1 C1 C4 C5 35.6(4) no
N1 C1 C4 C5 -144.7(2) no
N2 C4 C5 C6 33.0(3) no
C1 C4 C5 C6 154.5(2) no
C4 C5 C6 O3 82.0(3) no
C4 C5 C6 C7 -35.5(3) no
O3 C6 C7 N2 -94.0(3) no
C5 C6 C7 N2 23.9(3) no
O1 C1 N1 C2 174.9(3) no
C4 C1 N1 C2 -4.7(4) no
C8 C2 N1 C1 160.8(2) no
C3 C2 N1 C1 37.4(3) no
O2 C3 N2 C4 -177.8(3) no
C2 C3 N2 C4 3.2(4) no
O2 C3 N2 C7 -7.4(4) no
C2 C3 N2 C7 173.6(2) no
C1 C4 N2 C3 29.7(4) no
C5 C4 N2 C3 152.7(2) no
C1 C4 N2 C7 -141.6(3) no
C5 C4 N2 C7 -18.5(3) no
C6 C7 N2 C3 -174.9(2) no
C6 C7 N2 C4 -3.4(3) no

loop_
_cod_related_entry_id
_cod_related_entry_database
_cod_related_entry_code
1 ChemSpider 24215522
